data_7104449
loop_
_publ_author_name
'Gardner, Benedict M'
'McMaster, Jonathan'
'Lewis, William'
'Liddle, Stephen T'

_publ_section_title
;
 Synthesis and structure of [{N(CH2CH2NSiMe3)3}URe(eta5-C5H5)2]: a
 heterobimetallic complex with an unsupported uranium-rhenium bond.
;
_journal_issue 20
_journal_name_full 'Chemical communications (Cambridge, England)'
_journal_page_first 2851
_journal_page_last 2853
_journal_paper_doi 10.1039/b906554g
_journal_volume 34
_journal_year 2009
_chemical_formula_moiety 'C19 H47 I N4 O Si3 U'
_chemical_formula_sum 'C19 H47 I N4 O Si3 U'
_chemical_formula_weight 796.81
_chemical_name_systematic
;
?
;
_space_group_IT_number 96
_symmetry_cell_setting tetragonal
_symmetry_space_group_name_Hall 'P 4nw 2abw'
_symmetry_space_group_name_H-M 'P 43 21 2'
_atom_sites_solution_hydrogens 'geom, Me from difmap'
_atom_sites_solution_primary direct
_atom_sites_solution_secondary difmap
_audit_creation_method 'enCIFer editing of SHELXL97 CIF output'
_cell_angle_alpha 90.00
_cell_angle_beta 90.00
_cell_angle_gamma 90.00
_cell_formula_units_Z 8
_cell_length_a 12.8637(3)
_cell_length_b 12.8637(3)
_cell_length_c 36.1910(13)
_cell_measurement_reflns_used 11530
_cell_measurement_temperature 150(2)
_cell_measurement_theta_max 25.84
_cell_measurement_theta_min 2.24
_cell_volume 5988.7(3)
_computing_cell_refinement 'Bruker SAINT version 6.36A (Bruker, 2000)'
_computing_data_collection 'Bruker SMART version 5.625 (Bruker, 2001)'
_computing_data_reduction 'Bruker SAINT; Bruker SHELXTL (Sheldrick, 2008)'
_computing_molecular_graphics 'Bruker SHELXTL'
_computing_publication_material 'enCIFer(Allen et al., 2004); PLATON (Spek, 2003)'
_computing_structure_refinement 'SHELXL97 (Sheldrick, 2008)'
_computing_structure_solution 'Bruker SHELXTL'
_diffrn_ambient_temperature 150(2)
_diffrn_measured_fraction_theta_full 0.999
_diffrn_measured_fraction_theta_max 0.999
_diffrn_measurement_device_type 'Bruker SMART1000 CCD diffractometer'
_diffrn_measurement_method '\w rotation with narrow frames'
_diffrn_radiation_monochromator graphite
_diffrn_radiation_source 'normal-focus sealed tube'
_diffrn_radiation_type MoK\a
_diffrn_radiation_wavelength 0.71073
_diffrn_reflns_av_R_equivalents 0.074
_diffrn_reflns_av_sigmaI/netI 0.056
_diffrn_reflns_limit_h_max 15
_diffrn_reflns_limit_h_min -16
_diffrn_reflns_limit_k_max 16
_diffrn_reflns_limit_k_min -16
_diffrn_reflns_limit_l_max 46
_diffrn_reflns_limit_l_min -47
_diffrn_reflns_number 53401
_diffrn_reflns_theta_full 26.00
_diffrn_reflns_theta_max 27.51
_diffrn_reflns_theta_min 1.94
_diffrn_standards_decay_% 0
_diffrn_standards_number 0
_exptl_absorpt_coefficient_mu 6.588
_exptl_absorpt_correction_T_max 0.49
_exptl_absorpt_correction_T_min 0.15
_exptl_absorpt_correction_type multi-scan
_exptl_absorpt_process_details '(SADABS; Bruker, 2001)'
_exptl_crystal_colour 'Pale green'
_exptl_crystal_density_diffrn 1.768
_exptl_crystal_density_method 'not measured'
_exptl_crystal_description Block
_exptl_crystal_F_000 3072
_exptl_crystal_size_max 0.37
_exptl_crystal_size_mid 0.12
_exptl_crystal_size_min 0.11
_refine_diff_density_max 1.06
_refine_diff_density_min -0.73
_refine_diff_density_rms 0.14
_refine_ls_abs_structure_details 'Flack H D (1983), Acta Cryst. A39, 876-881'
_refine_ls_abs_structure_Flack 0.003(4)
_refine_ls_extinction_method none
_refine_ls_goodness_of_fit_ref 1.06
_refine_ls_hydrogen_treatment constr
_refine_ls_matrix_type full
_refine_ls_number_parameters 271
_refine_ls_number_reflns 6891
_refine_ls_number_restraints 0
_refine_ls_restrained_S_all 1.06
_refine_ls_R_factor_all 0.0424
_refine_ls_R_factor_gt 0.0279
_refine_ls_shift/su_max 0.002
_refine_ls_shift/su_mean 0.000
_refine_ls_structure_factor_coef Fsqd
_refine_ls_weighting_details 'calc w=1/[\s^2^(Fo^2^)'
_refine_ls_weighting_scheme calc
_refine_ls_wR_factor_gt 0.0490
_refine_ls_wR_factor_ref 0.0530
_reflns_number_gt 5977
_reflns_number_total 6891
_reflns_threshold_expression I>2\s(I)
_cod_data_source_file b906554g.txt
_cod_data_source_block utreni
_cod_depositor_comments
;
The following automatic conversions were performed:
'_symmetry_cell_setting' value 'Tetragonal' changed to 'tetragonal'
according to '/home/saulius/struct/CIF-dictionaries/cif_core.dic'
dictionary named 'cif_core.dic' version 2.4.1 from 2010-06-29.

Automatic conversion script
Id: cif_fix_enum 1527 2010-12-29 10:47:43Z saulius 
;
_cod_database_code 7104449

loop_
_symmetry_equiv_pos_as_xyz
'x, y, z'
'-x, -y, z+1/2'
'-y+1/2, x+1/2, z+3/4'
'y+1/2, -x+1/2, z+1/4'
'-x+1/2, y+1/2, -z+3/4'
'x+1/2, -y+1/2, -z+1/4'
'y, x, -z'
'-y, -x, -z+1/2'

loop_
_atom_site_label
_atom_site_type_symbol
_atom_site_fract_x
_atom_site_fract_y
_atom_site_fract_z
_atom_site_U_iso_or_equiv
_atom_site_adp_type
_atom_site_occupancy
_atom_site_symmetry_multiplicity
_atom_site_calc_flag
_atom_site_refinement_flags
_atom_site_disorder_assembly
_atom_site_disorder_group
U1 U 0.469790(16) 0.883580(15) 0.435014(5) 0.01147(5) Uani 1 1 d . . .
I1 I 0.48120(3) 0.79595(3) 0.515979(9) 0.02423(10) Uani 1 1 d . . .
N1 N 0.4779(4) 1.0555(3) 0.42537(10) 0.0162(10) Uani 1 1 d . . .
N2 N 0.6101(3) 0.8421(3) 0.40179(10) 0.0162(10) Uani 1 1 d . . .
N3 N 0.2987(3) 0.8752(3) 0.42161(10) 0.0145(9) Uani 1 1 d . . .
N4 N 0.4400(3) 0.9140(3) 0.36552(10) 0.0161(10) Uani 1 1 d . . .
Si1 Si 0.50263(12) 1.15478(12) 0.45650(4) 0.0191(3) Uani 1 1 d . . .
C1 C 0.3915(5) 1.2478(5) 0.45727(15) 0.0341(15) Uani 1 1 d . . .
H1A H 0.3849 1.2811 0.4330 0.051 Uiso 1 1 calc R . .
H1B H 0.4039 1.3010 0.4761 0.051 Uiso 1 1 calc R . .
H1C H 0.3272 1.2102 0.4630 0.051 Uiso 1 1 calc R . .
C2 C 0.6247(5) 1.2267(5) 0.44478(16) 0.0382(17) Uani 1 1 d . . .
H2A H 0.6836 1.1784 0.4450 0.057 Uiso 1 1 calc R . .
H2B H 0.6364 1.2818 0.4630 0.057 Uiso 1 1 calc R . .
H2C H 0.6180 1.2577 0.4202 0.057 Uiso 1 1 calc R . .
C3 C 0.5186(4) 1.1013(4) 0.50441(13) 0.0253(13) Uani 1 1 d . . .
H3A H 0.4523 1.0722 0.5128 0.038 Uiso 1 1 calc R . .
H3B H 0.5400 1.1572 0.5211 0.038 Uiso 1 1 calc R . .
H3C H 0.5716 1.0467 0.5042 0.038 Uiso 1 1 calc R . .
C4 C 0.4549(5) 1.0950(4) 0.38759(13) 0.0225(13) Uani 1 1 d . . .
H4A H 0.4923 1.1613 0.3836 0.027 Uiso 1 1 calc R . .
H4B H 0.3795 1.1090 0.3854 0.027 Uiso 1 1 calc R . .
C5 C 0.4869(4) 1.0182(4) 0.35833(13) 0.0223(12) Uani 1 1 d . . .
H5A H 0.4641 1.0436 0.3338 0.027 Uiso 1 1 calc R . .
H5B H 0.5636 1.0121 0.3580 0.027 Uiso 1 1 calc R . .
Si2 Si 0.73628(12) 0.85836(12) 0.41780(4) 0.0187(3) Uani 1 1 d . . .
C6 C 0.8102(4) 0.7344(5) 0.41545(16) 0.0284(14) Uani 1 1 d . . .
H6A H 0.7843 0.6865 0.4344 0.043 Uiso 1 1 calc R . .
H6B H 0.8841 0.7483 0.4198 0.043 Uiso 1 1 calc R . .
H6C H 0.8012 0.7032 0.3910 0.043 Uiso 1 1 calc R . .
C7 C 0.8069(5) 0.9593(5) 0.39076(15) 0.0358(16) Uani 1 1 d . . .
H7A H 0.8120 0.9373 0.3649 0.054 Uiso 1 1 calc R . .
H7B H 0.8769 0.9684 0.4010 0.054 Uiso 1 1 calc R . .
H7C H 0.7690 1.0253 0.3922 0.054 Uiso 1 1 calc R . .
C8 C 0.7320(5) 0.9051(5) 0.46660(15) 0.0371(17) Uani 1 1 d . . .
H8A H 0.6916 0.9695 0.4679 0.056 Uiso 1 1 calc R . .
H8B H 0.8029 0.9181 0.4753 0.056 Uiso 1 1 calc R . .
H8C H 0.6993 0.8521 0.4822 0.056 Uiso 1 1 calc R . .
C9 C 0.6060(5) 0.8210(5) 0.36161(13) 0.0245(13) Uani 1 1 d . . .
H9A H 0.6336 0.7505 0.3567 0.029 Uiso 1 1 calc R . .
H9B H 0.6508 0.8716 0.3485 0.029 Uiso 1 1 calc R . .
C10 C 0.4968(4) 0.8286(4) 0.34687(13) 0.0204(13) Uani 1 1 d . . .
H10A H 0.4989 0.8416 0.3199 0.024 Uiso 1 1 calc R . .
H10B H 0.4601 0.7620 0.3511 0.024 Uiso 1 1 calc R . .
Si3 Si 0.19473(12) 0.92483(13) 0.44596(4) 0.0212(4) Uani 1 1 d . . .
C11 C 0.1377(5) 1.0406(5) 0.42155(16) 0.046(2) Uani 1 1 d . . .
H11A H 0.1913 1.0941 0.4186 0.069 Uiso 1 1 calc R . .
H11B H 0.0800 1.0686 0.4361 0.069 Uiso 1 1 calc R . .
H11C H 0.1122 1.0194 0.3972 0.069 Uiso 1 1 calc R . .
C12 C 0.2362(5) 0.9709(5) 0.49272(14) 0.0363(16) Uani 1 1 d . . .
H12A H 0.2619 0.9118 0.5072 0.054 Uiso 1 1 calc R . .
H12B H 0.1767 1.0023 0.5054 0.054 Uiso 1 1 calc R . .
H12C H 0.2916 1.0226 0.4901 0.054 Uiso 1 1 calc R . .
C13 C 0.0912(5) 0.8249(6) 0.45188(19) 0.056(2) Uani 1 1 d . . .
H13A H 0.0694 0.7993 0.4276 0.084 Uiso 1 1 calc R . .
H13B H 0.0315 0.8560 0.4646 0.084 Uiso 1 1 calc R . .
H13C H 0.1182 0.7670 0.4666 0.084 Uiso 1 1 calc R . .
C14 C 0.2733(4) 0.8414(5) 0.38341(13) 0.0224(13) Uani 1 1 d . . .
H14A H 0.1973 0.8457 0.3793 0.027 Uiso 1 1 calc R . .
H14B H 0.2950 0.7682 0.3798 0.027 Uiso 1 1 calc R . .
C15 C 0.3288(4) 0.9101(4) 0.35617(13) 0.0227(13) Uani 1 1 d . . .
H15A H 0.3198 0.8823 0.3309 0.027 Uiso 1 1 calc R . .
H15B H 0.2990 0.9810 0.3570 0.027 Uiso 1 1 calc R . .
O1 O 0.4432(3) 0.6890(3) 0.42505(9) 0.0183(9) Uani 1 1 d . . .
C16 C 0.3553(4) 0.6347(4) 0.44030(14) 0.0196(12) Uani 1 1 d . . .
H16A H 0.3049 0.6175 0.4206 0.023 Uiso 1 1 calc R . .
H16B H 0.3199 0.6785 0.4589 0.023 Uiso 1 1 calc R . .
C17 C 0.3954(5) 0.5374(4) 0.45785(15) 0.0259(13) Uani 1 1 d . . .
H17A H 0.3427 0.4814 0.4572 0.031 Uiso 1 1 calc R . .
H17B H 0.4164 0.5498 0.4838 0.031 Uiso 1 1 calc R . .
C18 C 0.4889(5) 0.5108(4) 0.43381(16) 0.0286(14) Uani 1 1 d . . .
H18A H 0.5401 0.4679 0.4474 0.034 Uiso 1 1 calc R . .
H18B H 0.4677 0.4740 0.4110 0.034 Uiso 1 1 calc R . .
C19 C 0.5316(5) 0.6180(4) 0.42536(15) 0.0282(14) Uani 1 1 d . . .
H19A H 0.5824 0.6392 0.4445 0.034 Uiso 1 1 calc R . .
H19B H 0.5668 0.6183 0.4010 0.034 Uiso 1 1 calc R . .

loop_
_atom_site_aniso_label
_atom_site_aniso_U_11
_atom_site_aniso_U_22
_atom_site_aniso_U_33
_atom_site_aniso_U_23
_atom_site_aniso_U_13
_atom_site_aniso_U_12
U1 0.01279(10) 0.01149(10) 0.01013(7) 0.00037(8) -0.00033(8) -0.00067(9)
I1 0.0316(2) 0.0267(2) 0.01432(16) 0.00458(14) -0.00225(16) -0.00342(19)
N1 0.021(3) 0.015(2) 0.0124(19) 0.0010(16) 0.0008(18) -0.001(2)
N2 0.016(2) 0.022(2) 0.011(2) 0.0009(17) -0.0013(18) -0.001(2)
N3 0.013(2) 0.018(2) 0.0125(19) -0.0005(19) -0.0018(17) 0.002(2)
N4 0.013(2) 0.018(3) 0.017(2) 0.0010(18) -0.0030(18) -0.0016(18)
Si1 0.0255(10) 0.0127(8) 0.0192(7) -0.0006(6) -0.0009(6) -0.0026(6)
C1 0.047(4) 0.025(4) 0.030(3) -0.006(3) -0.001(3) 0.013(3)
C2 0.048(5) 0.029(4) 0.037(4) -0.008(3) 0.004(3) -0.020(3)
C3 0.033(4) 0.021(3) 0.021(3) -0.005(2) 0.000(3) 0.000(3)
C4 0.034(4) 0.013(3) 0.021(3) 0.004(2) -0.006(3) -0.007(2)
C5 0.025(3) 0.020(3) 0.022(3) 0.005(2) -0.001(2) 0.000(3)
Si2 0.0144(8) 0.0205(9) 0.0213(7) 0.0021(7) 0.0025(6) -0.0013(6)
C6 0.019(3) 0.032(4) 0.034(3) -0.001(3) -0.001(3) 0.003(3)
C7 0.034(4) 0.041(4) 0.032(3) 0.008(3) 0.005(3) -0.007(4)
C8 0.025(4) 0.053(5) 0.033(3) -0.007(3) -0.006(3) 0.004(3)
C9 0.026(3) 0.027(3) 0.020(3) -0.003(2) 0.002(3) 0.005(3)
C10 0.024(3) 0.024(3) 0.013(2) -0.003(2) 0.001(2) 0.003(3)
Si3 0.0137(8) 0.0298(9) 0.0201(8) -0.0010(7) 0.0006(6) 0.0019(7)
C11 0.048(5) 0.055(5) 0.036(4) -0.001(3) -0.003(3) 0.026(4)
C12 0.030(4) 0.058(5) 0.021(3) -0.008(3) 0.002(3) 0.019(4)
C13 0.034(5) 0.072(6) 0.063(5) -0.010(4) 0.017(4) -0.023(4)
C14 0.020(3) 0.031(4) 0.016(3) 0.000(2) -0.003(2) -0.003(3)
C15 0.032(4) 0.023(4) 0.013(3) 0.000(2) -0.008(2) -0.002(3)
O1 0.014(2) 0.021(2) 0.0196(19) -0.0014(15) 0.0007(15) -0.0004(17)
C16 0.026(3) 0.007(3) 0.026(3) 0.001(2) -0.002(2) -0.007(2)
C17 0.029(3) 0.018(3) 0.031(3) 0.004(3) 0.004(3) -0.004(3)
C18 0.035(4) 0.017(3) 0.034(3) 0.002(3) -0.001(3) -0.002(3)
C19 0.026(3) 0.020(3) 0.039(3) -0.004(3) 0.005(3) 0.003(3)

loop_
_atom_type_symbol
_atom_type_description
_atom_type_scat_dispersion_real
_atom_type_scat_dispersion_imag
_atom_type_scat_source
C C 0.0033 0.0016 'International Tables Vol C Tables 4.2.6.8 and 6.1.1.4'
H H 0.0000 0.0000 'International Tables Vol C Tables 4.2.6.8 and 6.1.1.4'
N N 0.0061 0.0033 'International Tables Vol C Tables 4.2.6.8 and 6.1.1.4'
O O 0.0106 0.0060 'International Tables Vol C Tables 4.2.6.8 and 6.1.1.4'
Si Si 0.0817 0.0704 'International Tables Vol C Tables 4.2.6.8 and 6.1.1.4'
I I -0.4742 1.8119 'International Tables Vol C Tables 4.2.6.8 and 6.1.1.4'
U U -9.6767 9.6646 'International Tables Vol C Tables 4.2.6.8 and 6.1.1.4'

loop_
_geom_angle_atom_site_label_1
_geom_angle_atom_site_label_2
_geom_angle_atom_site_label_3
_geom_angle
_geom_angle_site_symmetry_1
_geom_angle_site_symmetry_3
_geom_angle_publ_flag
N2 U1 N1 96.56(16) . . ?
N2 U1 N3 131.38(14) . . ?
N1 U1 N3 93.38(16) . . ?
N2 U1 O1 78.33(13) . . ?
N1 U1 O1 162.19(12) . . ?
N3 U1 O1 78.01(14) . . ?
N2 U1 N4 68.30(14) . . ?
N1 U1 N4 72.83(13) . . ?
N3 U1 N4 69.64(13) . . ?
O1 U1 N4 89.49(12) . . ?
N2 U1 I1 112.25(10) . . ?
N1 U1 I1 119.80(9) . . ?
N3 U1 I1 103.23(10) . . ?
O1 U1 I1 77.65(7) . . ?
N4 U1 I1 166.52(10) . . ?
C4 N1 Si1 112.5(3) . . ?
C4 N1 U1 118.1(3) . . ?
Si1 N1 U1 129.4(2) . . ?
C9 N2 Si2 112.5(3) . . ?
C9 N2 U1 123.0(3) . . ?
Si2 N2 U1 123.2(2) . . ?
C14 N3 Si3 114.4(3) . . ?
C14 N3 U1 115.4(3) . . ?
Si3 N3 U1 129.0(2) . . ?
C15 N4 C10 110.5(4) . . ?
C15 N4 C5 112.5(4) . . ?
C10 N4 C5 112.8(4) . . ?
C15 N4 U1 111.4(3) . . ?
C10 N4 U1 105.0(3) . . ?
C5 N4 U1 104.3(3) . . ?
N1 Si1 C1 110.0(3) . . ?
N1 Si1 C2 111.8(2) . . ?
C1 Si1 C2 109.2(3) . . ?
N1 Si1 C3 110.5(2) . . ?
C1 Si1 C3 107.8(3) . . ?
C2 Si1 C3 107.4(3) . . ?
N1 C4 C5 111.6(4) . . ?
N4 C5 C4 110.9(4) . . ?
N2 Si2 C6 111.1(2) . . ?
N2 Si2 C7 111.4(2) . . ?
C6 Si2 C7 108.9(3) . . ?
N2 Si2 C8 109.1(2) . . ?
C6 Si2 C8 109.5(3) . . ?
C7 Si2 C8 106.7(3) . . ?
N2 C9 C10 111.7(4) . . ?
N4 C10 C9 110.3(4) . . ?
N3 Si3 C13 111.0(3) . . ?
N3 Si3 C12 111.0(2) . . ?
C13 Si3 C12 108.5(3) . . ?
N3 Si3 C11 110.8(3) . . ?
C13 Si3 C11 108.8(3) . . ?
C12 Si3 C11 106.6(3) . . ?
N3 C14 C15 109.4(4) . . ?
N4 C15 C14 109.3(4) . . ?
C16 O1 C19 107.8(4) . . ?
C16 O1 U1 121.8(3) . . ?
C19 O1 U1 120.6(3) . . ?
O1 C16 C17 107.3(4) . . ?
C16 C17 C18 102.6(4) . . ?
C19 C18 C17 101.3(4) . . ?
O1 C19 C18 106.8(5) . . ?

loop_
_geom_bond_atom_site_label_1
_geom_bond_atom_site_label_2
_geom_bond_distance
_geom_bond_site_symmetry_2
_geom_bond_publ_flag
U1 I1 3.1430(4) . ?
U1 O1 2.552(4) . ?
U1 N1 2.241(4) . ?
U1 N2 2.233(4) . ?
U1 N3 2.256(4) . ?
U1 N4 2.574(4) . ?
N1 C4 1.488(6) . ?
N1 Si1 1.733(4) . ?
N2 C9 1.480(6) . ?
N2 Si2 1.737(5) . ?
N3 C14 1.486(6) . ?
N3 Si3 1.724(4) . ?
N4 C15 1.471(7) . ?
N4 C10 1.483(6) . ?
N4 C5 1.492(7) . ?
Si1 C1 1.865(6) . ?
Si1 C2 1.872(6) . ?
Si1 C3 1.876(5) . ?
C4 C5 1.506(7) . ?
Si2 C6 1.858(6) . ?
Si2 C7 1.863(6) . ?
Si2 C8 1.866(6) . ?
C9 C10 1.505(7) . ?
Si3 C13 1.863(7) . ?
Si3 C12 1.870(5) . ?
Si3 C11 1.880(6) . ?
C14 C15 1.505(7) . ?
O1 C16 1.439(6) . ?
O1 C19 1.458(6) . ?
C16 C17 1.495(7) . ?
C17 C18 1.523(8) . ?
C18 C19 1.516(7) . ?
